data_2234031
loop_
_publ_author_name
'Yu, Jaemin'
'Yun, Hoseop'

_publ_section_title
;
 Ti insertion in the <i>M</i>Te~5~ (<i>M</i> = Zr, Hf) structure type:
 Hf~0.78~Ti~0.22~Te~5~
;
_journal_coeditor_code WM2588
_journal_issue 3
_journal_name_full 'Acta Crystallographica Section E'
_journal_page_first i19
_journal_paper_doi 10.1107/S1600536812006691
_journal_volume 68
_journal_year 2012
_chemical_formula_iupac 'Hf0.78 Ti0.22 Te5'
_chemical_formula_sum 'Hf0.78 Te5 Ti0.22'
_chemical_formula_weight 787.76
_chemical_name_systematic
;
Hafnium titanium pentatelluride
;
_space_group_IT_number 63
_symmetry_cell_setting orthorhombic
_symmetry_space_group_name_Hall '-C 2c 2'
_symmetry_space_group_name_H-M 'C m c m'
_atom_sites_solution_primary direct
_atom_sites_solution_secondary difmap
_audit_creation_method 'WinGX routine CIF_UPDATE'
_cell_angle_alpha 90
_cell_angle_beta 90
_cell_angle_gamma 90
_cell_formula_units_Z 4
_cell_length_a 3.9595(3)
_cell_length_b 14.4350(13)
_cell_length_c 13.7062(9)
_cell_measurement_reflns_used 3264
_cell_measurement_temperature 290.0(10)
_cell_measurement_theta_max 27.50
_cell_measurement_theta_min 3.19
_cell_volume 783.38(11)
_computing_cell_refinement 'RAPID-AUTO (Rigaku, 2006)'
_computing_data_collection 'RAPID-AUTO (Rigaku, 2006)'
_computing_data_reduction 'RAPID-AUTO (Rigaku, 2006)'
_computing_molecular_graphics 'DIAMOND3 (Brandenburg, 1999)'
_computing_publication_material 'WinGX (Farrugia, 1999)'
_computing_structure_refinement 'SHELXL97 (Sheldrick, 2008)'
_computing_structure_solution 'SHELXS97 (Sheldrick, 2008)'
_diffrn_ambient_temperature 290.0(10)
_diffrn_measured_fraction_theta_full 0.996
_diffrn_measured_fraction_theta_max 0.996
_diffrn_measurement_device_type 'Rigaku R-AXIS RAPID'
_diffrn_measurement_method \w
_diffrn_radiation_monochromator graphite
_diffrn_radiation_source 'fine-focus sealed tube'
_diffrn_radiation_type MoK\a
_diffrn_radiation_wavelength 0.71073
_diffrn_reflns_av_R_equivalents 0.059
_diffrn_reflns_limit_h_max 5
_diffrn_reflns_limit_h_min -4
_diffrn_reflns_limit_k_max 18
_diffrn_reflns_limit_k_min -18
_diffrn_reflns_limit_l_max 17
_diffrn_reflns_limit_l_min -17
_diffrn_reflns_number 3405
_diffrn_reflns_theta_full 27.48
_diffrn_reflns_theta_max 27.48
_diffrn_reflns_theta_min 2.82
_diffrn_standards_number 0
_exptl_absorpt_coefficient_mu 28.764
_exptl_absorpt_correction_T_max 1.000
_exptl_absorpt_correction_T_min 0.263
_exptl_absorpt_correction_type multi-scan
_exptl_absorpt_process_details '(<i>NUMABS</i>; Higashi, 2000)'
_exptl_crystal_colour black
_exptl_crystal_density_diffrn 6.679
_exptl_crystal_density_method 'not measured'
_exptl_crystal_description needle
_exptl_crystal_F_000 1284
_exptl_crystal_size_max 0.30
_exptl_crystal_size_mid 0.04
_exptl_crystal_size_min 0.02
_refine_diff_density_max 2.378
_refine_diff_density_min -2.074
_refine_ls_extinction_coef 0.00109(14)
_refine_ls_extinction_method 'SHELXL97 (Sheldrick, 2008)'
_refine_ls_goodness_of_fit_ref 1.157
_refine_ls_matrix_type full
_refine_ls_number_parameters 23
_refine_ls_number_reflns 533
_refine_ls_number_restraints 0
_refine_ls_restrained_S_all 1.157
_refine_ls_R_factor_all 0.0303
_refine_ls_R_factor_gt 0.0287
_refine_ls_shift/su_max 0
_refine_ls_shift/su_mean 0
_refine_ls_structure_factor_coef Fsqd
_refine_ls_weighting_details 'calc w=1/[\s^2^(Fo^2^)+(0.0304P)^2^+7.5394P] where P=(Fo^2^+2Fc^2^)/3'
_refine_ls_weighting_scheme calc
_refine_ls_wR_factor_ref 0.0682
_reflns_number_gt 516
_reflns_number_total 533
_reflns_threshold_expression >2\s(I)
_cod_data_source_file wm2588.cif
_cod_data_source_block I
_cod_original_cell_volume 783.39(10)
_cod_database_code 2234031
_cod_database_fobs_code 2234031

loop_
_symmetry_equiv_pos_as_xyz
'x, y, z'
'-x, -y, z+1/2'
'x, -y, -z'
'-x, y, -z+1/2'
'x+1/2, y+1/2, z'
'-x+1/2, -y+1/2, z+1/2'
'x+1/2, -y+1/2, -z'
'-x+1/2, y+1/2, -z+1/2'
'-x, -y, -z'
'x, y, -z-1/2'
'-x, y, z'
'x, -y, z-1/2'
'-x+1/2, -y+1/2, -z'
'x+1/2, y+1/2, -z-1/2'
'-x+1/2, y+1/2, z'
'x+1/2, -y+1/2, z-1/2'

loop_
_atom_site_type_symbol
_atom_site_label
_atom_site_fract_x
_atom_site_fract_y
_atom_site_fract_z
_atom_site_U_iso_or_equiv
_atom_site_adp_type
_atom_site_calc_flag
_atom_site_refinement_flags
_atom_site_occupancy
Hf Hf 1 0.31435(5) 0.25 0.0109(3) Uani d SP 0.781(5)
Ti Ti 1 0.31435(5) 0.25 0.0109(3) Uani d SP 0.219(5)
Te Te1 1 0.33665(6) -0.25 0.0128(3) Uani d S 1
Te Te2 1 -0.07070(5) 0.14987(5) 0.0169(3) Uani d S 1
Te Te3 1 0.20952(5) 0.06526(4) 0.0154(2) Uani d S 1

loop_
_atom_site_aniso_label
_atom_site_aniso_U_11
_atom_site_aniso_U_22
_atom_site_aniso_U_33
_atom_site_aniso_U_12
_atom_site_aniso_U_13
_atom_site_aniso_U_23
Hf 0.0103(4) 0.0122(4) 0.0102(4) 0 0 0
Ti 0.0103(4) 0.0122(4) 0.0102(4) 0 0 0
Te1 0.0129(4) 0.0121(5) 0.0134(4) 0 0 0
Te2 0.0164(4) 0.0164(4) 0.0178(4) 0 0 0.0051(2)
Te3 0.0155(4) 0.0190(4) 0.0116(3) 0 0 -0.0010(2)

loop_
_atom_type_symbol
_atom_type_description
_atom_type_scat_dispersion_real
_atom_type_scat_dispersion_imag
_atom_type_scat_source
Hf Hf -0.583 6.1852 'International Tables Vol C Tables 4.2.6.8 and 6.1.1.4'
Ti Ti 0.2776 0.4457 'International Tables Vol C Tables 4.2.6.8 and 6.1.1.4'
Te Te -0.5308 1.6751 'International Tables Vol C Tables 4.2.6.8 and 6.1.1.4'

loop_
_geom_angle_atom_site_label_1
_geom_angle_atom_site_label_2
_geom_angle_atom_site_label_3
_geom_angle_site_symmetry_1
_geom_angle_site_symmetry_3
_geom_angle
_geom_angle_publ_flag
Te2 M Te2 14_556 5 55.96(3) ?
Te2 M Te2 14_556 5_455 110.88(3) ?
Te2 M Te2 5 5_455 85.19(2) ?
Te2 M Te2 14_556 14_456 85.19(2) ?
Te2 M Te2 5 14_456 110.88(3) ?
Te2 M Te2 5_455 14_456 55.96(3) ?
Te2 M Te1 14_556 13_655 151.040(16) ?
Te2 M Te1 5 13_655 151.040(16) ?
Te2 M Te1 5_455 13_655 87.986(16) ?
Te2 M Te1 14_456 13_655 87.986(16) ?
Te2 M Te1 14_556 13_755 87.986(16) ?
Te2 M Te1 5 13_755 87.986(16) ?
Te2 M Te1 5_455 13_755 151.040(16) ?
Te2 M Te1 14_456 13_755 151.040(16) ?
Te1 M Te1 13_655 13_755 84.49(3) ?
Te2 M Te3 14_556 . 133.927(10) ?
Te2 M Te3 5 . 83.584(16) ?
Te2 M Te3 5_455 . 83.583(16) ?
Te2 M Te3 14_456 . 133.927(10) ?
Te1 M Te3 13_655 . 67.683(15) ?
Te1 M Te3 13_755 . 67.683(15) ?
Te2 M Te3 14_556 10_556 83.583(16) ?
Te2 M Te3 5 10_556 133.927(10) ?
Te2 M Te3 5_455 10_556 133.927(10) ?
Te2 M Te3 14_456 10_556 83.583(16) ?
Te1 M Te3 13_655 10_556 67.683(15) ?
Te1 M Te3 13_755 10_556 67.683(15) ?
Te3 M Te3 . 10_556 118.27(3) ?
M Te1 M 13_655 13_655 0.000(18) ?
M Te1 M 13_655 13_755 84.50(3) ?
M Te1 M 13_655 13_755 84.50(3) ?
M Te1 M 13_655 13_755 84.50(3) ?
M Te1 M 13_655 13_755 84.50(3) ?
M Te1 M 13_755 13_755 0 ?
Te2 Te2 M 10_556 5_445 62.019(13) ?
Te2 Te2 M 10_556 5_445 62.019(13) ?
M Te2 M 5_445 5_445 0.00(2) ?
Te2 Te2 M 10_556 5_545 62.019(13) ?
M Te2 M 5_445 5_545 85.19(2) ?
M Te2 M 5_445 5_545 85.19(2) ?
Te2 Te2 M 10_556 5_545 62.019(13) ?
M Te2 M 5_445 5_545 85.19(2) ?
M Te2 M 5_445 5_545 85.19(2) ?
M Te2 M 5_545 5_545 0.00(2) ?
Te3 Te3 Te3 13_655 13_755 85.63(3) y
Te3 Te3 M 13_655 . 108.74(3) ?
Te3 Te3 M 13_755 . 108.74(3) ?

loop_
_geom_bond_atom_site_label_1
_geom_bond_atom_site_label_2
_geom_bond_site_symmetry_2
_geom_bond_distance
_geom_bond_publ_flag
M Te2 14_556 2.9251(6) ?
M Te2 5 2.9251(6) y
M Te2 5_455 2.9251(6) ?
M Te2 14_456 2.9251(6) y
M Te1 13_655 2.9446(8) y
M Te1 13_755 2.9446(8) ?
M Te3 . 2.9498(7) y
M Te3 10_556 2.9498(7) ?
Te1 M 13_655 2.9446(8) ?
Te1 M 13_655 2.9446(8) ?
Te1 M 13_755 2.9446(8) ?
Te1 M 13_755 2.9446(8) ?
Te2 Te2 10_556 2.7448(13) ?
Te2 M 5_445 2.9251(6) ?
Te2 M 5_445 2.9251(6) ?
Te2 M 5_545 2.9251(6) ?
Te2 M 5_545 2.9251(6) ?
Te3 Te3 13_655 2.9129(9) ?
